data_4034782
loop_
_publ_author_name
'Maslivetc, Vladimir A.'
'Turner, Danielle N.'
'McNair, Kimberly N.'
'Frolova, Liliya'
'Rogelj, Snezna'
'Maslivetc, Anna A.'
'Aksenov, Nicolai A.'
'Rubina, Marina'
'Rubin, Michael'

_publ_section_title
;
 Desymmetrization of Cyclopropenes via the Potassium-Templated
 Diastereoselective 7- exo- trig Cycloaddition of Tethered Amino Alcohols
 toward Enantiopure Cyclopropane-Fused Oxazepanones with Antimycobacterial
 Activity.
;
_journal_issue 10
_journal_name_full 'The Journal of organic chemistry'
_journal_page_first 5650
_journal_page_last 5664
_journal_paper_doi 10.1021/acs.joc.8b00640
_journal_volume 83
_journal_year 2018
_chemical_absolute_configuration ad
_chemical_formula_moiety 'C20 H19 Cl2 N O2'
_chemical_formula_sum 'C20 H19 Cl2 N O2'
_chemical_formula_weight 376.26
_space_group_crystal_system tetragonal
_space_group_IT_number 76
_space_group_name_Hall 'P 4w'
_space_group_name_H-M_alt 'P 41'
_atom_sites_solution_hydrogens geom
_atom_sites_solution_primary dual
_audit_creation_date 2016-12-21
_audit_creation_method
;
Olex2 1.2
(compiled 2016.11.30 svn.r3356 for OlexSys, GUI svn.r5269)
;
_cell_angle_alpha 90
_cell_angle_beta 90
_cell_angle_gamma 90
_cell_formula_units_Z 4
_cell_length_a 7.52861(9)
_cell_length_b 7.52861(9)
_cell_length_c 32.1688(9)
_cell_measurement_reflns_used 25875
_cell_measurement_temperature 293(2)
_cell_measurement_theta_max 73.5940
_cell_measurement_theta_min 5.4340
_cell_volume 1823.33(6)
_computing_cell_refinement 'CrysAlisPro 1.171.38.41 (Rigaku OD, 2015)'
_computing_data_collection 'CrysAlisPro 1.171.38.41 (Rigaku OD, 2015)'
_computing_data_reduction 'CrysAlisPro 1.171.38.41 (Rigaku OD, 2015)'
_computing_molecular_graphics 'Olex2 (Dolomanov et al., 2009)'
_computing_publication_material 'Olex2 (Dolomanov et al., 2009)'
_computing_structure_refinement 'ShelXL (Sheldrick, 2015)'
_computing_structure_solution 'ShelXD (Sheldrick, 2008)'
_diffrn_ambient_temperature 293(2)
_diffrn_detector 'CCD plate'
_diffrn_detector_area_resol_mean 5.2529
_diffrn_detector_type AtlasS2
_diffrn_measured_fraction_theta_full 0.9988
_diffrn_measured_fraction_theta_max 0.9120
_diffrn_measurement_details
;
List of Runs (angles in degrees, time in seconds):

  # Type    Start    End  Width  t~exp~   \w     \q     \k     \f   Frames
--------------------------------------------------------------------------
  1  \w   -114.00 -14.00   1.00    1.59    --  -41.85 -57.00 -90.00  100
  2  \w   -116.00 -17.00   1.00    1.59    --  -41.85 -38.00   0.00   99
  3  \w   -115.00 -57.00   1.00    1.59    --  -41.85-150.00  10.00   58
  4  \w    -96.00  -2.00   1.00    1.59    --  -41.85 125.00 150.00   94
  5  \w    -95.00   0.00   1.00    1.59    --  -41.85 123.00-106.00   95
  6  \w   -116.00 -17.00   1.00    1.59    --  -41.85 -38.00 150.00   99
  7  \w     34.00 121.00   1.00    6.34    --  106.96-125.00 -90.00   87
  8  \w     31.00 140.00   1.00    6.34    --  106.96 -77.00-150.00  109
  9  \w     33.00 121.00   1.00    6.34    --  106.96-123.00 173.00   88
 10  \w     31.00 135.00   1.00    6.34    --  106.96 -30.00-150.00  104
 11  \w     31.00 140.00   1.00    6.34    --  106.96 -77.00  60.00  109
 12  \w     31.00 135.00   1.00    6.34    --  106.96 -30.00  30.00  104
 13  \w     34.00 133.00   1.00    6.34    --  106.96 -45.00 -60.00   99
 14  \w     25.00 160.00   1.00    6.34    --  106.96 -15.00 120.00  135
 15  \w     25.00 109.00   1.00    6.34    --  106.96 -95.00   0.00   84
 16  \w     81.00 178.00   1.00    6.34    --  106.96  45.00-180.00   97
 17  \w   -118.00  -9.00   1.00    1.59    --  -41.85 -77.00 120.00  109
 18  \w   -118.00  -9.00   1.00    1.59    --  -41.85 -77.00-120.00  109
 19  \w   -118.00  -9.00   1.00    1.59    --  -41.85 -77.00-180.00  109
 20  \w   -118.00  -9.00   1.00    1.59    --  -41.85 -77.00   0.00  109
 21  \w      1.00  83.00   1.00    1.59    --   41.85 -99.00  30.00   82
 22  \w     54.00 178.00   1.00    6.34    --  106.96  15.00  30.00  124
 23  \w     74.00 178.00   1.00    6.34    --  106.96  77.00   0.00  104
 24  \w     79.00 178.00   1.00    6.34    --  106.96  30.00 -90.00   99
 25  \w     74.00 178.00   1.00    6.34    --  106.96  77.00 -90.00  104
 26  \w     78.00 178.00   1.00    6.34    --  106.96  61.00-150.00  100
 27  \w     74.00 178.00   1.00    6.34    --  106.96  77.00  60.00  104
 28  \w     74.00 178.00   1.00    6.34    --  106.96  77.00 120.00  104
 29  \w     74.00 178.00   1.00    6.34    --  106.96  77.00  30.00  104
 30  \w     81.00 178.00   1.00    6.34    --  106.96  45.00 120.00   97
;
_diffrn_measurement_device 'four-circle diffractometer'
_diffrn_measurement_device_type 'SuperNova, Dual, Cu at zero, AtlasS2'
_diffrn_measurement_method '\w scans'
_diffrn_orient_matrix_type 'CrysAlisPro convention (1999,Acta A55,543-557)'
_diffrn_orient_matrix_UB_11 0.1112964000
_diffrn_orient_matrix_UB_12 0.1698719000
_diffrn_orient_matrix_UB_13 -0.0058344000
_diffrn_orient_matrix_UB_21 -0.1709745000
_diffrn_orient_matrix_UB_22 0.1121522000
_diffrn_orient_matrix_UB_23 0.0002680000
_diffrn_orient_matrix_UB_31 0.0146900000
_diffrn_orient_matrix_UB_32 0.0201315000
_diffrn_orient_matrix_UB_33 0.0475628000
_diffrn_radiation_monochromator mirror
_diffrn_radiation_probe x-ray
_diffrn_radiation_type 'Cu K\a'
_diffrn_radiation_wavelength 1.54184
_diffrn_reflns_av_R_equivalents 0.0329
_diffrn_reflns_av_unetI/netI 0.0121
_diffrn_reflns_Laue_measured_fraction_full 1.000
_diffrn_reflns_Laue_measured_fraction_max 0.996
_diffrn_reflns_limit_h_max 9
_diffrn_reflns_limit_h_min -9
_diffrn_reflns_limit_k_max 9
_diffrn_reflns_limit_k_min -9
_diffrn_reflns_limit_l_max 40
_diffrn_reflns_limit_l_min -32
_diffrn_reflns_number 33608
_diffrn_reflns_point_group_measured_fraction_full 0.924
_diffrn_reflns_point_group_measured_fraction_max 0.915
_diffrn_reflns_theta_full 67.684
_diffrn_reflns_theta_max 73.962
_diffrn_reflns_theta_min 5.501
_diffrn_source 'micro-focus sealed X-ray tube'
_diffrn_source_type 'SuperNova (Cu) X-ray Source'
_exptl_absorpt_coefficient_mu 3.306
_exptl_absorpt_correction_T_max 1.00000
_exptl_absorpt_correction_T_min 0.60706
_exptl_absorpt_correction_type multi-scan
_exptl_absorpt_process_details
;
CrysAlisPro 1.171.38.41 (Rigaku Oxford Diffraction, 2015)
Empirical absorption correction using spherical harmonics,
 implemented in SCALE3 ABSPACK scaling algorithm.
;
_exptl_crystal_density_diffrn 1.371
_exptl_crystal_F_000 784
_refine_diff_density_max 0.162
_refine_diff_density_min -0.274
_refine_diff_density_rms 0.040
_refine_ls_abs_structure_details
;
 Flack x determined using 1490 quotients [(I+)-(I-)]/[(I+)+(I-)]
 (Parsons, Flack and Wagner, Acta Cryst. B69 (2013) 249-259).
;
_refine_ls_abs_structure_Flack 0.006(5)
_refine_ls_extinction_method none
_refine_ls_goodness_of_fit_ref 1.044
_refine_ls_hydrogen_treatment constr
_refine_ls_matrix_type full
_refine_ls_number_parameters 228
_refine_ls_number_reflns 3396
_refine_ls_number_restraints 1
_refine_ls_restrained_S_all 1.044
_refine_ls_R_factor_all 0.0289
_refine_ls_R_factor_gt 0.0287
_refine_ls_shift/su_max 0.000
_refine_ls_shift/su_mean 0.000
_refine_ls_structure_factor_coef Fsqd
_refine_ls_weighting_details 'w=1/[\s^2^(Fo^2^)+(0.0468P)^2^+0.3027P] where P=(Fo^2^+2Fc^2^)/3'
_refine_ls_weighting_scheme calc
_refine_ls_wR_factor_gt 0.0756
_refine_ls_wR_factor_ref 0.0758
_reflns_Friedel_coverage 0.804
_reflns_Friedel_fraction_full 0.845
_reflns_Friedel_fraction_max 0.831
_reflns_number_gt 3378
_reflns_number_total 3396
_reflns_threshold_expression 'I > 2\s(I)'
_cod_data_source_file jo8b00640_si_003.cif
_cod_data_source_block anna16122016_vm215_8
_cod_original_cell_volume 1823.33(7)
_cod_database_code 4034782
_chemical_oxdiff_formula 'C11 H10 N O'
_shelx_space_group_comment
;
The symmetry employed for this shelxl refinement is uniquely defined
by the following loop, which should always be used as a source of
symmetry information in preference to the above space-group names.
They are only intended as comments.
;
_reflns_odcompleteness_completeness 99.88
_reflns_odcompleteness_iscentric 1
_reflns_odcompleteness_theta 66.97
_olex2_refinement_description
;
1. Fixed Uiso
 At 1.2 times of:
  All C(H) groups, All C(H,H) groups
 At 1.5 times of:
  All C(H,H,H) groups
2.a Ternary CH refined with riding coordinates:
 C011(H011), C014(H014), C018(H018)
2.b Secondary CH2 refined with riding coordinates:
 C024(H02D,H02E)
2.c Aromatic/amide H refined with riding coordinates:
 C005(H005), C008(H008), C012(H012), C013(H013), C020(H020), C021(H021),
 C022(H022), C025(H025)
2.d Idealised Me refined as rotating group:
 C017(H01A,H01B,H01C), C023(H02A,H02B,H02C)
;
_shelx_shelxl_version_number 2014/7
_olex2_submission_special_instructions 'No special instructions were received'
_oxdiff_exptl_absorpt_empirical_details
;
Empirical correction (ABSPACK) includes:
- Absorption correction using spherical harmonics
- Frame scaling
;
_oxdiff_exptl_absorpt_empirical_full_max 2.159
_oxdiff_exptl_absorpt_empirical_full_min 0.471

loop_
_space_group_symop_operation_xyz
'x, y, z'
'-y, x, z+1/4'
'-x, -y, z+1/2'
'y, -x, z+3/4'

loop_
_atom_site_label
_atom_site_type_symbol
_atom_site_fract_x
_atom_site_fract_y
_atom_site_fract_z
_atom_site_U_iso_or_equiv
_atom_site_adp_type
_atom_site_occupancy
_atom_site_site_symmetry_order
_atom_site_calc_flag
_atom_site_refinement_flags_posn
Cl00 Cl -0.15325(9) 0.22977(8) 0.48456(2) 0.05389(18) Uani 1 1 d .
Cl1 Cl 0.46750(9) 0.57416(12) 0.47837(3) 0.0666(2) Uani 1 1 d .
N003 N 0.3878(3) 0.8397(3) 0.61257(7) 0.0388(4) Uani 1 1 d .
O004 O 0.2905(2) 1.1475(2) 0.57058(6) 0.0414(4) Uani 1 1 d .
C005 C 0.1505(3) 0.4194(3) 0.48562(9) 0.0442(5) Uani 1 1 d .
H005 H 0.1966 0.3334 0.4679 0.053 Uiso 1 1 calc R
C006 C 0.1896(3) 0.6935(3) 0.52506(7) 0.0364(5) Uani 1 1 d .
O007 O 0.5912(3) 0.7687(3) 0.56413(7) 0.0613(6) Uani 1 1 d .
C008 C -0.2765(4) 1.2322(4) 0.60378(11) 0.0535(7) Uani 1 1 d .
H008 H -0.3792 1.1860 0.5919 0.064 Uiso 1 1 calc R
C009 C 0.4400(3) 0.8131(3) 0.57281(8) 0.0391(5) Uani 1 1 d .
C010 C 0.0389(3) 1.2102(3) 0.61624(8) 0.0391(5) Uani 1 1 d .
C011 C 0.2145(3) 0.9210(3) 0.62256(8) 0.0382(5) Uani 1 1 d .
H011 H 0.1242 0.8632 0.6053 0.046 Uiso 1 1 calc R
C012 C -0.0939(3) 0.5371(3) 0.52532(9) 0.0434(5) Uani 1 1 d .
H012 H -0.2112 0.5298 0.5343 0.052 Uiso 1 1 calc R
C013 C 0.0131(3) 0.6776(3) 0.53735(8) 0.0407(5) Uani 1 1 d .
H013 H -0.0351 0.7650 0.5544 0.049 Uiso 1 1 calc R
C014 C 0.2169(3) 1.1192(3) 0.61128(8) 0.0389(5) Uani 1 1 d .
H014 H 0.2979 1.1766 0.6310 0.047 Uiso 1 1 calc R
C015 C 0.2536(3) 0.5618(3) 0.49849(8) 0.0414(5) Uani 1 1 d .
C016 C 0.3024(3) 0.8479(3) 0.53913(7) 0.0350(5) Uani 1 1 d .
C017 C 0.5236(4) 0.8348(4) 0.64484(9) 0.0505(6) Uani 1 1 d .
H01A H 0.5349 0.9503 0.6572 0.076 Uiso 1 1 calc GR
H01B H 0.6351 0.8003 0.6328 0.076 Uiso 1 1 calc GR
H01C H 0.4901 0.7504 0.6658 0.076 Uiso 1 1 calc GR
C018 C 0.2258(3) 1.0333(3) 0.53977(8) 0.0392(5) Uani 1 1 d .
H018 H 0.1018 1.0480 0.5311 0.047 Uiso 1 1 calc R
C019 C -0.0230(3) 0.4086(3) 0.49988(8) 0.0403(5) Uani 1 1 d .
C020 C -0.1172(3) 1.1421(4) 0.59988(10) 0.0506(7) Uani 1 1 d .
H020 H -0.1148 1.0338 0.5860 0.061 Uiso 1 1 calc R
C021 C 0.0304(4) 1.3710(4) 0.63730(10) 0.0510(7) Uani 1 1 d .
H021 H 0.1334 1.4205 0.6482 0.061 Uiso 1 1 calc R
C022 C -0.1301(5) 1.4582(4) 0.64215(12) 0.0651(9) Uani 1 1 d .
H022 H -0.1346 1.5641 0.6570 0.078 Uiso 1 1 calc R
C023 C 0.1630(4) 0.8933(4) 0.66797(10) 0.0579(7) Uani 1 1 d .
H02A H 0.2443 0.9568 0.6855 0.087 Uiso 1 1 calc GR
H02B H 0.1677 0.7690 0.6745 0.087 Uiso 1 1 calc GR
H02C H 0.0447 0.9367 0.6725 0.087 Uiso 1 1 calc GR
C024 C 0.3579(4) 0.9849(4) 0.50725(9) 0.0490(6) Uani 1 1 d .
H02D H 0.4763 1.0347 0.5096 0.059 Uiso 1 1 calc R
H02E H 0.3153 0.9701 0.4790 0.059 Uiso 1 1 calc R
C025 C -0.2827(4) 1.3900(4) 0.62521(12) 0.0582(7) Uani 1 1 d .
H025 H -0.3898 1.4502 0.6282 0.070 Uiso 1 1 calc R

loop_
_atom_site_aniso_label
_atom_site_aniso_U_11
_atom_site_aniso_U_22
_atom_site_aniso_U_33
_atom_site_aniso_U_23
_atom_site_aniso_U_13
_atom_site_aniso_U_12
Cl00 0.0632(4) 0.0435(3) 0.0550(4) -0.0056(3) -0.0143(3) -0.0024(3)
Cl1 0.0413(3) 0.0922(5) 0.0662(5) -0.0304(4) 0.0133(3) 0.0073(3)
N003 0.0383(9) 0.0416(10) 0.0365(11) -0.0012(8) -0.0051(8) 0.0068(8)
O004 0.0395(8) 0.0376(8) 0.0471(10) -0.0002(7) 0.0057(7) -0.0014(6)
C005 0.0489(12) 0.0463(12) 0.0374(14) -0.0083(11) -0.0032(11) 0.0149(10)
C006 0.0350(10) 0.0439(11) 0.0302(12) -0.0023(9) -0.0021(8) 0.0063(8)
O007 0.0370(9) 0.0873(15) 0.0596(13) -0.0204(11) -0.0043(9) 0.0225(9)
C008 0.0373(12) 0.0557(15) 0.0676(19) -0.0061(13) 0.0060(12) 0.0015(11)
C009 0.0328(10) 0.0401(11) 0.0445(14) -0.0053(10) -0.0021(9) 0.0069(8)
C010 0.0395(11) 0.0369(11) 0.0408(13) -0.0032(10) 0.0027(10) 0.0045(8)
C011 0.0375(11) 0.0410(11) 0.0361(13) -0.0017(9) 0.0028(9) 0.0034(9)
C012 0.0375(11) 0.0504(13) 0.0422(14) -0.0050(11) -0.0004(10) 0.0029(10)
C013 0.0359(11) 0.0460(12) 0.0401(14) -0.0107(10) 0.0014(10) 0.0060(9)
C014 0.0360(11) 0.0397(11) 0.0410(14) -0.0054(10) 0.0009(9) 0.0000(8)
C015 0.0364(11) 0.0517(13) 0.0359(14) -0.0066(10) 0.0006(9) 0.0103(10)
C016 0.0310(9) 0.0419(11) 0.0321(12) -0.0020(9) 0.0016(9) 0.0058(8)
C017 0.0578(15) 0.0507(14) 0.0429(16) -0.0014(11) -0.0155(12) 0.0120(12)
C018 0.0373(10) 0.0425(12) 0.0379(13) 0.0041(10) 0.0014(9) 0.0048(9)
C019 0.0446(12) 0.0393(11) 0.0371(13) -0.0022(9) -0.0102(10) 0.0049(9)
C020 0.0386(12) 0.0464(13) 0.0669(19) -0.0158(12) 0.0045(12) 0.0008(10)
C021 0.0525(15) 0.0427(12) 0.0578(18) -0.0105(12) -0.0052(12) 0.0070(11)
C022 0.0680(19) 0.0475(15) 0.080(2) -0.0192(15) -0.0011(16) 0.0191(14)
C023 0.0656(18) 0.0663(18) 0.0418(17) 0.0025(13) 0.0111(13) 0.0012(14)
C024 0.0496(14) 0.0580(15) 0.0394(15) 0.0031(12) 0.0085(11) -0.0004(11)
C025 0.0490(14) 0.0535(15) 0.072(2) 0.0004(14) 0.0098(14) 0.0165(12)

loop_
_atom_type_symbol
_atom_type_description
_atom_type_scat_dispersion_real
_atom_type_scat_dispersion_imag
_atom_type_scat_source
C C 0.0181 0.0091 'International Tables Vol C Tables 4.2.6.8 and 6.1.1.4'
H H 0.0000 0.0000 'International Tables Vol C Tables 4.2.6.8 and 6.1.1.4'
Cl Cl 0.3639 0.7018 'International Tables Vol C Tables 4.2.6.8 and 6.1.1.4'
N N 0.0311 0.0180 'International Tables Vol C Tables 4.2.6.8 and 6.1.1.4'
O O 0.0492 0.0322 'International Tables Vol C Tables 4.2.6.8 and 6.1.1.4'

loop_
_geom_angle_atom_site_label_1
_geom_angle_atom_site_label_2
_geom_angle_atom_site_label_3
_geom_angle
C009 N003 C011 121.6(2)
C009 N003 C017 117.8(2)
C017 N003 C011 118.4(2)
C018 O004 C014 114.80(18)
C015 C005 C019 118.3(2)
C013 C006 C015 116.3(2)
C013 C006 C016 121.3(2)
C015 C006 C016 122.5(2)
C025 C008 C020 119.9(3)
N003 C009 C016 116.76(19)
O007 C009 N003 121.9(2)
O007 C009 C016 121.3(2)
C020 C010 C014 122.9(2)
C020 C010 C021 117.9(2)
C021 C010 C014 119.2(2)
N003 C011 C014 109.93(19)
N003 C011 C023 112.1(2)
C023 C011 C014 111.2(2)
C019 C012 C013 118.5(2)
C012 C013 C006 122.8(2)
O004 C014 C010 111.7(2)
O004 C014 C011 111.34(19)
C010 C014 C011 113.9(2)
C005 C015 Cl1 116.65(18)
C005 C015 C006 122.6(2)
C006 C015 Cl1 120.7(2)
C006 C016 C009 117.7(2)
C006 C016 C018 120.05(19)
C006 C016 C024 118.5(2)
C018 C016 C009 114.2(2)
C018 C016 C024 59.00(16)
C024 C016 C009 114.3(2)
O004 C018 C016 116.4(2)
O004 C018 C024 114.5(2)
C024 C018 C016 60.58(17)
C005 C019 Cl00 118.91(19)
C012 C019 Cl00 119.7(2)
C012 C019 C005 121.4(2)
C008 C020 C010 121.3(3)
C022 C021 C010 120.6(3)
C025 C022 C021 120.6(3)
C018 C024 C016 60.42(16)
C022 C025 C008 119.7(3)

loop_
_geom_bond_atom_site_label_1
_geom_bond_atom_site_label_2
_geom_bond_distance
Cl00 C019 1.737(3)
Cl1 C015 1.738(3)
N003 C009 1.353(3)
N003 C011 1.476(3)
N003 C017 1.457(3)
O004 C014 1.438(3)
O004 C018 1.400(3)
C005 C015 1.387(4)
C005 C019 1.387(4)
C006 C013 1.392(3)
C006 C015 1.395(3)
C006 C016 1.509(3)
O007 C009 1.219(3)
C008 C020 1.384(4)
C008 C025 1.374(4)
C009 C016 1.521(3)
C010 C014 1.514(3)
C010 C020 1.386(4)
C010 C021 1.389(4)
C011 C014 1.536(3)
C011 C023 1.526(4)
C012 C013 1.384(4)
C012 C019 1.375(3)
C016 C018 1.511(3)
C016 C024 1.513(4)
C018 C024 1.489(4)
C021 C022 1.384(4)
C022 C025 1.371(5)
